data_7048270
loop_
_publ_author_name
'Mangelsen, Sebastian'
'Srinivasan, Bikshandarkoil R.'
'Sch\"urmann, Ulrich'
'Kienle, Lorenz'
'N\"ather, Christian'
'Bensch, Wolfgang'

_publ_section_title
;
 Nanostructured tungsten sulfides: insights into precursor decomposition
 and the microstructure using X-ray scattering methods.
;
_journal_issue 4
_journal_name_full 'Dalton transactions (Cambridge, England : 2003)'
_journal_page_first 1184
_journal_page_last 1201
_journal_paper_doi 10.1039/c8dt04205e
_journal_volume 48
_journal_year 2019
_chemical_formula_sum 'H10 N4 S4 W'
_chemical_formula_weight 378.21
_space_group_crystal_system orthorhombic
_space_group_IT_number 19
_space_group_name_Hall 'P 2ac 2ab'
_space_group_name_H-M_alt 'P 21 21 21'
_symmetry_space_group_name_Hall 'P 2ac 2ab'
_symmetry_space_group_name_H-M 'P 21 21 21'
_atom_sites_solution_hydrogens difmap
_audit_creation_method SHELXL-2014
_audit_update_record
;
2018-10-17 deposited with the CCDC.
2018-11-27 downloaded from the CCDC.
;
_cell_angle_alpha 90
_cell_angle_beta 90
_cell_angle_gamma 90
_cell_formula_units_Z 4
_cell_length_a 6.6033(8)
_cell_length_b 7.4965(8)
_cell_length_c 18.663(3)
_cell_measurement_reflns_used 3372
_cell_measurement_temperature 293(2)
_cell_measurement_theta_max 29.99
_cell_measurement_theta_min 2.18
_cell_volume 923.8(2)
_computing_cell_refinement 'Stadi-4 program package(STOE, 2014)'
_computing_data_collection 'Stadi-4 program package (STOE, 2014)'
_computing_data_reduction 'Stadi-4 program package(STOE, 2014)'
_computing_structure_refinement 'SHELXL-2014 (Sheldrick, 2014)'
_computing_structure_solution 'SHELXS-97 (Sheldrick, 2015)'
_diffrn_ambient_temperature 293(2)
_diffrn_measured_fraction_theta_full 1.000
_diffrn_measured_fraction_theta_max 1.000
_diffrn_measurement_device_type 'STOE Stadi-4 4-circle diffractometer'
_diffrn_measurement_method 'Phi scans'
_diffrn_radiation_type MoK\a
_diffrn_radiation_wavelength 0.71073
_diffrn_reflns_av_R_equivalents 0.0254
_diffrn_reflns_av_unetI/netI 0.0274
_diffrn_reflns_Laue_measured_fraction_full 1.000
_diffrn_reflns_Laue_measured_fraction_max 1.000
_diffrn_reflns_limit_h_max 5
_diffrn_reflns_limit_h_min -9
_diffrn_reflns_limit_k_max 1
_diffrn_reflns_limit_k_min -10
_diffrn_reflns_limit_l_max 3
_diffrn_reflns_limit_l_min -26
_diffrn_reflns_number 3372
_diffrn_reflns_point_group_measured_fraction_full 0.976
_diffrn_reflns_point_group_measured_fraction_max 0.946
_diffrn_reflns_theta_full 25.242
_diffrn_reflns_theta_max 29.993
_diffrn_reflns_theta_min 2.183
_exptl_absorpt_coefficient_mu 13.341
_exptl_absorpt_correction_T_max 0.2348
_exptl_absorpt_correction_T_min 0.1401
_exptl_absorpt_correction_type numerical
_exptl_absorpt_process_details 'Stadi-4 program package (STOE, 2014)'
_exptl_crystal_colour yellow
_exptl_crystal_density_diffrn 2.719
_exptl_crystal_description block
_exptl_crystal_F_000 704
_exptl_crystal_size_max 0.2
_exptl_crystal_size_mid 0.15
_exptl_crystal_size_min 0.14
_refine_diff_density_max 1.017
_refine_diff_density_min -0.586
_refine_diff_density_rms 0.130
_refine_ls_abs_structure_details
;
 Flack x determined using 899 quotients [(I+)-(I-)]/[(I+)+(I-)]
 (Parsons, Flack and Wagner, Acta Cryst. B69 (2013) 249-259).
;
_refine_ls_abs_structure_Flack -0.005(9)
_refine_ls_extinction_coef 0.0020(2)
_refine_ls_extinction_expression Fc^*^=kFc[1+0.001xFc^2^\l^3^/sin(2\q)]^-1/4^
_refine_ls_extinction_method SHELXL
_refine_ls_goodness_of_fit_ref 1.046
_refine_ls_hydrogen_treatment constr
_refine_ls_matrix_type full
_refine_ls_number_parameters 83
_refine_ls_number_reflns 2544
_refine_ls_number_restraints 0
_refine_ls_restrained_S_all 1.046
_refine_ls_R_factor_all 0.0233
_refine_ls_R_factor_gt 0.0186
_refine_ls_shift/su_max 0.001
_refine_ls_shift/su_mean 0.000
_refine_ls_structure_factor_coef Fsqd
_refine_ls_weighting_details 'w=1/[\s^2^(Fo^2^)+(0.0219P)^2^+0.2248P] where P=(Fo^2^+2Fc^2^)/3'
_refine_ls_weighting_scheme calc
_refine_ls_wR_factor_gt 0.0431
_refine_ls_wR_factor_ref 0.0442
_reflns_Friedel_coverage 0.612
_reflns_Friedel_fraction_full 0.940
_reflns_Friedel_fraction_max 0.869
_reflns_number_gt 2396
_reflns_number_total 2544
_reflns_threshold_expression 'I > 2\s(I)'
_cod_data_source_file c8dt04205e2.cif
_cod_data_source_block srini43neu
_cod_depositor_comments
;
The following automatic conversions were performed:

'_exptl_absorpt_correction_type' value 'Numerical' changed to
'numerical' according to
/home/data/users/saulius/crontab/automatic-downloads/rss-feeds/RSC/lib/dictionaries/cif_core.dic
dictionary named 'cif_core.dic' version 2.4.2 from 2011-04-26.

Automatic conversion script
Id: cif_fix_values 4973 2017-02-22 13:04:09Z antanas 

 Adding full bibliography for 7048270--7048271.cif.
;
_cod_database_code 7048270
_shelx_space_group_comment
;
The symmetry employed for this shelxl refinement is uniquely defined
by the following loop, which should always be used as a source of
symmetry information in preference to the above space-group names.
They are only intended as comments.
;
_shelxl_version_number 2014-3

loop_
_space_group_symop_operation_xyz
'x, y, z'
'-x+1/2, -y, z+1/2'
'-x, y+1/2, -z+1/2'
'x+1/2, -y+1/2, -z'

loop_
_atom_site_label
_atom_site_type_symbol
_atom_site_fract_x
_atom_site_fract_y
_atom_site_fract_z
_atom_site_U_iso_or_equiv
_atom_site_adp_type
_atom_site_occupancy
_atom_site_site_symmetry_order
_atom_site_calc_flag
_atom_site_refinement_flags_posn
_atom_site_refinement_flags_adp
W1 W 0.07330(3) 0.51138(2) 0.87053(2) 0.01902(7) Uani 1 1 d . .
S1 S -0.2269(2) 0.4793(3) 0.91789(8) 0.0328(3) Uani 1 1 d . .
S2 S 0.0483(2) 0.55159(19) 0.75504(8) 0.0285(3) Uani 1 1 d . .
S3 S 0.2286(3) 0.7428(2) 0.91783(9) 0.0305(3) Uani 1 1 d . .
S4 S 0.2551(2) 0.2722(2) 0.89342(9) 0.0276(3) Uani 1 1 d . .
N1 N 0.8642(8) 1.0316(7) 0.9457(3) 0.0349(12) Uani 1 1 d . .
H1N1 H 0.9335 0.9327 0.9578 0.052 Uiso 1 1 d R U
H2N1 H 0.8515 1.1027 0.9843 0.052 Uiso 1 1 d R U
H3N1 H 0.9319 1.0919 0.9115 0.052 Uiso 1 1 d R U
N2 N 0.6694(8) 0.9806(9) 0.9196(3) 0.0388(13) Uani 1 1 d . .
H1N2 H 0.6154 0.8984 0.9491 0.047 Uiso 1 1 d R U
H2N2 H 0.5884 1.0771 0.9177 0.047 Uiso 1 1 d R U
N3 N 0.5858(9) 0.7736(6) 0.7807(3) 0.0294(10) Uani 1 1 d . .
H1N3 H 0.7070 0.8095 0.7641 0.044 Uiso 1 1 d R U
H2N3 H 0.5628 0.6596 0.7679 0.044 Uiso 1 1 d R U
H3N3 H 0.5836 0.7795 0.8289 0.044 Uiso 1 1 d R U
N4 N 0.4297(9) 0.8839(7) 0.7525(3) 0.0366(12) Uani 1 1 d . .
H1N4 H 0.3175 0.8725 0.7795 0.044 Uiso 1 1 d R U
H2N4 H 0.4027 0.8520 0.7070 0.044 Uiso 1 1 d R U

loop_
_atom_site_aniso_label
_atom_site_aniso_U_11
_atom_site_aniso_U_22
_atom_site_aniso_U_33
_atom_site_aniso_U_23
_atom_site_aniso_U_13
_atom_site_aniso_U_12
W1 0.01792(10) 0.01915(9) 0.01999(9) 0.00056(8) -0.00028(7) 0.00010(8)
S1 0.0222(6) 0.0420(8) 0.0341(7) 0.0004(7) 0.0058(6) 0.0002(7)
S2 0.0312(8) 0.0307(6) 0.0238(6) 0.0033(5) -0.0014(6) 0.0029(6)
S3 0.0324(9) 0.0253(6) 0.0337(7) -0.0039(6) -0.0003(7) -0.0057(6)
S4 0.0258(9) 0.0242(6) 0.0327(7) 0.0030(5) -0.0016(7) 0.0050(5)
N1 0.031(3) 0.035(3) 0.039(3) 0.000(2) 0.006(2) -0.006(2)
N2 0.034(3) 0.048(3) 0.035(3) 0.003(3) -0.001(2) 0.000(3)
N3 0.031(3) 0.029(2) 0.028(2) 0.0058(18) 0.002(2) 0.000(2)
N4 0.030(3) 0.033(2) 0.046(3) 0.010(2) -0.004(3) 0.002(3)

loop_
_atom_type_symbol
_atom_type_description
_atom_type_scat_dispersion_real
_atom_type_scat_dispersion_imag
_atom_type_scat_source
N N 0.0061 0.0033 'International Tables Vol C Tables 4.2.6.8 and 6.1.1.4'
H H 0.0000 0.0000 'International Tables Vol C Tables 4.2.6.8 and 6.1.1.4'
S S 0.1246 0.1234 'International Tables Vol C Tables 4.2.6.8 and 6.1.1.4'
W W -0.8490 6.8722 'International Tables Vol C Tables 4.2.6.8 and 6.1.1.4'

loop_
_geom_angle_atom_site_label_1
_geom_angle_atom_site_label_2
_geom_angle_atom_site_label_3
_geom_angle
S2 W1 S1 110.26(6)
S2 W1 S4 110.21(6)
S1 W1 S4 109.09(7)
S2 W1 S3 108.82(6)
S1 W1 S3 110.34(7)
S4 W1 S3 108.10(6)

loop_
_geom_bond_atom_site_label_1
_geom_bond_atom_site_label_2
_geom_bond_distance
W1 S2 2.1826(14)
W1 S1 2.1839(15)
W1 S4 2.1997(15)
W1 S3 2.2000(16)
N1 N2 1.427(8)
N3 N4 1.423(7)
